data_7213212
loop_
_publ_author_name
'Kolehmainen, Erkki'
'O\'smia\/lowski, Borys'
'Krygowski, Tadeusz M.'
'Kauppinen, Reijo'
'Nissinen, Maija'
'Gawinecki, Ryszard'

_publ_section_title
;
 Substituent and temperature controlled tautomerism: multinuclear magnetic
 resonance, X-ray, and theoretical studies on 2-phenacylquinolines
;
_journal_issue 6
_journal_name_full 'Journal of the Chemical Society, Perkin Transactions 2'
_journal_page_first 1259
_journal_paper_doi 10.1039/a908874a
_journal_year 2000
_chemical_formula_sum 'C18 H15 N O'
_chemical_formula_weight 261.31
_chemical_melting_point 136.0(10)
_chemical_name_systematic
;
 ?
;
_space_group_IT_number 14
_symmetry_cell_setting monoclinic
_symmetry_space_group_name_Hall '-P 2ybc'
_symmetry_space_group_name_H-M 'P 1 21/c 1'
_atom_sites_solution_hydrogens geom
_atom_sites_solution_primary direct
_atom_sites_solution_secondary difmap
_audit_creation_method SHELXL-97
_cell_angle_alpha 90.00
_cell_angle_beta 90.693(2)
_cell_angle_gamma 90.00
_cell_formula_units_Z 4
_cell_length_a 7.2831(1)
_cell_length_b 14.4511(5)
_cell_length_c 12.5032(4)
_cell_measurement_temperature 173(2)
_cell_volume 1315.85(6)
_computing_structure_refinement 'SHELXL-97 (Sheldrick, 1997)'
_diffrn_ambient_temperature 173.0(1)
_diffrn_measured_fraction_theta_full 0.989
_diffrn_measured_fraction_theta_max 0.989
_diffrn_measurement_device_type 'Nonius KappaCCD'
_diffrn_radiation_monochromator graphite
_diffrn_radiation_source 'fine-focus sealed tube'
_diffrn_radiation_type MoK\a
_diffrn_radiation_wavelength 0.71073
_diffrn_reflns_av_R_equivalents 0.0000
_diffrn_reflns_av_sigmaI/netI 0.0375
_diffrn_reflns_limit_h_max 9
_diffrn_reflns_limit_h_min 0
_diffrn_reflns_limit_k_max 19
_diffrn_reflns_limit_k_min 0
_diffrn_reflns_limit_l_max 16
_diffrn_reflns_limit_l_min -16
_diffrn_reflns_number 3101
_diffrn_reflns_theta_full 27.87
_diffrn_reflns_theta_max 27.87
_diffrn_reflns_theta_min 3.13
_exptl_absorpt_coefficient_mu 0.082
_exptl_absorpt_correction_T_max 0.9681
_exptl_absorpt_correction_T_min 0.9527
_exptl_absorpt_correction_type none
_exptl_crystal_colour yellow
_exptl_crystal_density_diffrn 1.319
_exptl_crystal_density_meas ?
_exptl_crystal_density_method 'not measured'
_exptl_crystal_description block
_exptl_crystal_F_000 552
_exptl_crystal_size_max 0.60
_exptl_crystal_size_mid 0.40
_exptl_crystal_size_min 0.40
_refine_diff_density_max 0.245
_refine_diff_density_min -0.248
_refine_diff_density_rms 0.043
_refine_ls_extinction_method none
_refine_ls_goodness_of_fit_ref 1.042
_refine_ls_hydrogen_treatment mixed
_refine_ls_matrix_type full
_refine_ls_number_parameters 230
_refine_ls_number_reflns 3101
_refine_ls_number_restraints 0
_refine_ls_restrained_S_all 1.042
_refine_ls_R_factor_all 0.0585
_refine_ls_R_factor_gt 0.0460
_refine_ls_shift/su_max 0.000
_refine_ls_shift/su_mean 0.000
_refine_ls_structure_factor_coef Fsqd
_refine_ls_weighting_details 'calc w=1/[\s^2^(Fo^2^)+(0.0484P)^2^+0.5321P] where P=(Fo^2^+2Fc^2^)/3'
_refine_ls_weighting_scheme calc
_refine_ls_wR_factor_gt 0.1102
_refine_ls_wR_factor_ref 0.1178
_reflns_number_gt 2590
_reflns_number_total 3101
_reflns_threshold_expression >2sigma(I)
_cod_data_source_file a908874asup1.cif
_cod_data_source_block COMPOUND5
_cod_depositor_comments
;
The following automatic conversions were performed:

'_chemical_melting_point' value '135-137' was changed to '136.0(10)'
- the average value was taken and precision was estimated.

Automatic conversion script
Id: cif_fix_values 1891 2012-01-12 08:04:46Z andrius 

The following automatic conversions were performed:

'_exptl_crystal_density_meas' value 'not measured' was changed to '?'
- the value is perceived as not measured.

Automatic conversion script
Id: cif_fix_values 3008 2015-01-20 13:52:24Z robertas 
;
_cod_original_sg_symbol_H-M 'P 21/c'
_cod_database_code 7213212

loop_
_symmetry_equiv_pos_as_xyz
'x, y, z'
'-x, y+1/2, -z+1/2'
'-x, -y, -z'
'x, -y-1/2, z-1/2'

loop_
_atom_site_label
_atom_site_type_symbol
_atom_site_fract_x
_atom_site_fract_y
_atom_site_fract_z
_atom_site_U_iso_or_equiv
_atom_site_adp_type
_atom_site_occupancy
_atom_site_symmetry_multiplicity
_atom_site_calc_flag
_atom_site_refinement_flags
C2 C 0.71392(17) 0.04027(9) 0.01734(10) 0.0226(3) Uani 1 1 d .
C3 C 0.75837(19) 0.06046(10) -0.09186(10) 0.0271(3) Uani 1 1 d .
C4 C 0.74695(18) 0.14765(10) -0.13016(10) 0.0267(3) Uani 1 1 d .
C5 C 0.68554(16) 0.22217(9) -0.06414(10) 0.0226(3) Uani 1 1 d .
C6 C 0.68217(18) 0.31505(10) -0.09694(11) 0.0277(3) Uani 1 1 d .
C7 C 0.6243(2) 0.38351(10) -0.02854(12) 0.0311(3) Uani 1 1 d .
C8 C 0.5630(2) 0.36065(10) 0.07398(11) 0.0303(3) Uani 1 1 d .
C9 C 0.56356(18) 0.26982(9) 0.10795(10) 0.0255(3) Uani 1 1 d .
C10 C 0.62935(16) 0.20055(9) 0.04050(10) 0.0212(3) Uani 1 1 d .
C11 C 0.74744(18) -0.04586(9) 0.06457(10) 0.0248(3) Uani 1 1 d .
C12 C 0.72918(17) -0.06131(9) 0.17535(10) 0.0236(3) Uani 1 1 d .
C13 C 0.79551(17) -0.15128(9) 0.22121(10) 0.0233(3) Uani 1 1 d .
C14 C 0.78858(17) -0.23398(9) 0.16387(10) 0.0245(3) Uani 1 1 d .
C15 C 0.85613(18) -0.31634(10) 0.20749(11) 0.0273(3) Uani 1 1 d .
C16 C 0.93441(18) -0.31345(10) 0.31025(11) 0.0294(3) Uani 1 1 d .
C17 C 0.94100(19) -0.23183(10) 0.36828(11) 0.0292(3) Uani 1 1 d .
C18 C 0.87032(18) -0.15082(10) 0.32477(10) 0.0262(3) Uani 1 1 d .
C19 C 0.8454(2) -0.40578(10) 0.14590(13) 0.0393(4) Uani 1 1 d .
H19A H 0.7351 -0.4399 0.1667 0.059 Uiso 1 1 calc R
H19B H 0.9544 -0.4433 0.1618 0.059 Uiso 1 1 calc R
H19C H 0.8396 -0.3924 0.0691 0.059 Uiso 1 1 calc R
O1 O 0.66784(14) -0.00078(7) 0.23930(7) 0.0303(2) Uani 1 1 d .
N1 N 0.64507(14) 0.11057(7) 0.07638(8) 0.0219(2) Uani 1 1 d .
H9 H 0.521(2) 0.2524(11) 0.1788(12) 0.027(4) Uiso 1 1 d .
H11 H 0.797(2) -0.0944(12) 0.0190(12) 0.032(4) Uiso 1 1 d .
H16 H 0.988(2) -0.3717(12) 0.3404(14) 0.041(5) Uiso 1 1 d .
H18 H 0.877(2) -0.0924(12) 0.3656(13) 0.038(4) Uiso 1 1 d .
H14 H 0.733(2) -0.2350(11) 0.0905(13) 0.032(4) Uiso 1 1 d .
H4 H 0.780(2) 0.1631(12) -0.2032(14) 0.037(4) Uiso 1 1 d .
H3 H 0.803(2) 0.0072(12) -0.1359(13) 0.039(5) Uiso 1 1 d .
H17 H 0.995(2) -0.2307(12) 0.4408(14) 0.040(5) Uiso 1 1 d .
H8 H 0.519(2) 0.4114(13) 0.1230(14) 0.042(5) Uiso 1 1 d .
H1 H 0.622(2) 0.0940(13) 0.1478(15) 0.046(5) Uiso 1 1 d .
H6 H 0.724(2) 0.3307(12) -0.1698(13) 0.036(4) Uiso 1 1 d .
H7 H 0.628(2) 0.4501(13) -0.0502(13) 0.041(5) Uiso 1 1 d .

loop_
_atom_site_aniso_label
_atom_site_aniso_U_11
_atom_site_aniso_U_22
_atom_site_aniso_U_33
_atom_site_aniso_U_23
_atom_site_aniso_U_13
_atom_site_aniso_U_12
C2 0.0227(6) 0.0241(6) 0.0210(6) -0.0015(5) -0.0010(5) 0.0021(5)
C3 0.0319(7) 0.0287(7) 0.0207(6) -0.0007(5) 0.0018(5) 0.0067(5)
C4 0.0278(7) 0.0322(7) 0.0201(6) 0.0023(5) 0.0022(5) 0.0047(5)
C5 0.0193(6) 0.0261(7) 0.0223(6) 0.0033(5) -0.0002(4) 0.0011(5)
C6 0.0271(7) 0.0291(7) 0.0269(7) 0.0070(6) 0.0015(5) 0.0011(5)
C7 0.0329(7) 0.0242(7) 0.0363(8) 0.0069(6) 0.0009(6) 0.0021(6)
C8 0.0320(7) 0.0255(7) 0.0335(7) -0.0005(6) 0.0019(6) 0.0049(6)
C9 0.0272(6) 0.0249(7) 0.0245(6) 0.0005(5) 0.0023(5) 0.0027(5)
C10 0.0189(6) 0.0220(6) 0.0227(6) 0.0014(5) -0.0017(4) 0.0009(5)
C11 0.0297(7) 0.0215(6) 0.0232(6) -0.0010(5) 0.0012(5) 0.0036(5)
C12 0.0247(6) 0.0214(6) 0.0246(6) 0.0000(5) 0.0007(5) -0.0009(5)
C13 0.0228(6) 0.0242(7) 0.0229(6) 0.0031(5) 0.0025(5) -0.0011(5)
C14 0.0238(6) 0.0250(7) 0.0248(6) 0.0026(5) 0.0001(5) -0.0001(5)
C15 0.0255(6) 0.0242(7) 0.0322(7) 0.0033(5) 0.0023(5) -0.0005(5)
C16 0.0252(7) 0.0293(7) 0.0335(7) 0.0113(6) 0.0002(5) 0.0013(5)
C17 0.0264(7) 0.0361(8) 0.0252(7) 0.0068(6) -0.0017(5) -0.0006(6)
C18 0.0261(7) 0.0286(7) 0.0241(6) 0.0009(5) 0.0022(5) -0.0021(5)
C19 0.0478(9) 0.0243(7) 0.0459(9) 0.0013(7) -0.0048(7) 0.0017(6)
O1 0.0437(6) 0.0238(5) 0.0234(5) -0.0011(4) 0.0049(4) 0.0039(4)
N1 0.0250(5) 0.0213(5) 0.0193(5) 0.0010(4) 0.0016(4) 0.0017(4)

loop_
_atom_type_symbol
_atom_type_description
_atom_type_scat_dispersion_real
_atom_type_scat_dispersion_imag
_atom_type_scat_source
C C 0.0033 0.0016 'International Tables Vol C Tables 4.2.6.8 and 6.1.1.4'
H H 0.0000 0.0000 'International Tables Vol C Tables 4.2.6.8 and 6.1.1.4'
O O 0.0106 0.0060 'International Tables Vol C Tables 4.2.6.8 and 6.1.1.4'
N N 0.0061 0.0033 'International Tables Vol C Tables 4.2.6.8 and 6.1.1.4'

loop_
_geom_angle_atom_site_label_1
_geom_angle_atom_site_label_2
_geom_angle_atom_site_label_3
_geom_angle
N1 C2 C11 120.08(11)
N1 C2 C3 117.02(12)
C11 C2 C3 122.82(12)
C4 C3 C2 120.85(12)
C3 C4 C5 121.05(12)
C6 C5 C10 118.59(12)
C6 C5 C4 123.73(12)
C10 C5 C4 117.66(12)
C7 C6 C5 120.66(12)
C6 C7 C8 120.12(13)
C9 C8 C7 120.39(13)
C8 C9 C10 119.70(12)
N1 C10 C9 120.44(11)
N1 C10 C5 119.11(11)
C9 C10 C5 120.43(12)
C2 C11 C12 122.52(12)
O1 C12 C11 123.17(12)
O1 C12 C13 118.09(11)
C11 C12 C13 118.63(11)
C14 C13 C18 119.43(12)
C14 C13 C12 122.51(11)
C18 C13 C12 118.05(12)
C13 C14 C15 121.30(12)
C14 C15 C16 118.08(13)
C14 C15 C19 121.06(12)
C16 C15 C19 120.86(13)
C17 C16 C15 121.14(13)
C16 C17 C18 120.18(13)
C17 C18 C13 119.84(13)
C2 N1 C10 123.99(11)

loop_
_geom_bond_atom_site_label_1
_geom_bond_atom_site_label_2
_geom_bond_distance
C2 N1 1.3555(16)
C2 C11 1.3979(18)
C2 C3 1.4370(17)
C3 C4 1.350(2)
C4 C5 1.4317(18)
C5 C6 1.4036(19)
C5 C10 1.4106(17)
C6 C7 1.377(2)
C7 C8 1.402(2)
C8 C9 1.3797(19)
C9 C10 1.3974(18)
C10 N1 1.3797(16)
C11 C12 1.4109(18)
C12 O1 1.2699(16)
C12 C13 1.4986(18)
C13 C14 1.3943(19)
C13 C18 1.3987(18)
C14 C15 1.3961(19)
C15 C16 1.4000(19)
C15 C19 1.506(2)
C16 C17 1.385(2)
C17 C18 1.387(2)

loop_
_geom_hbond_atom_site_label_D
_geom_hbond_atom_site_label_H
_geom_hbond_atom_site_label_A
_geom_hbond_distance_DH
_geom_hbond_distance_HA
_geom_hbond_distance_DA
_geom_hbond_angle_DHA
N1 H1 O1 0.942(18) 1.813(19) 2.5997(14) 139.1(16)

loop_
_geom_torsion_atom_site_label_1
_geom_torsion_atom_site_label_2
_geom_torsion_atom_site_label_3
_geom_torsion_atom_site_label_4
_geom_torsion
N1 C2 C3 C4 5.73(19)
C11 C2 C3 C4 -170.98(13)
C2 C3 C4 C5 -1.7(2)
C3 C4 C5 C6 175.64(13)
C3 C4 C5 C10 -2.90(19)
C10 C5 C6 C7 -0.3(2)
C4 C5 C6 C7 -178.86(13)
C5 C6 C7 C8 -1.8(2)
C6 C7 C8 C9 1.3(2)
C7 C8 C9 C10 1.4(2)
C8 C9 C10 N1 174.61(12)
C8 C9 C10 C5 -3.6(2)
C6 C5 C10 N1 -175.17(11)
C4 C5 C10 N1 3.44(17)
C6 C5 C10 C9 3.02(18)
C4 C5 C10 C9 -178.37(12)
N1 C2 C11 C12 -6.3(2)
C3 C2 C11 C12 170.35(13)
C2 C11 C12 O1 5.6(2)
C2 C11 C12 C13 -170.70(12)
O1 C12 C13 C14 150.94(13)
C11 C12 C13 C14 -32.62(18)
O1 C12 C13 C18 -30.40(17)
C11 C12 C13 C18 146.04(13)
C18 C13 C14 C15 -0.5(2)
C12 C13 C14 C15 178.16(11)
C13 C14 C15 C16 -1.08(19)
C13 C14 C15 C19 178.95(13)
C14 C15 C16 C17 1.5(2)
C19 C15 C16 C17 -178.53(13)
C15 C16 C17 C18 -0.3(2)
C16 C17 C18 C13 -1.3(2)
C14 C13 C18 C17 1.66(19)
C12 C13 C18 C17 -177.04(12)
C11 C2 N1 C10 171.52(12)
C3 C2 N1 C10 -5.29(18)
C9 C10 N1 C2 -177.44(12)
C5 C10 N1 C2 0.75(18)
